data_2220630
loop_
_publ_author_name
'Fun, Hoong-Kun'
'Kia, Reza'
'Girish, K. S.'
'Kalluraya, B.'

_publ_section_title
;4-[(5-Hydroxy-3-methyl-1-phenyl-1<i>H</i>-pyrazol-4-yl)phenylmethyl]-5-methyl-2-phenyl-1<i>H</i>-pyrazol-3(2<i>H</i>)-one
 ethanol hemisolvate
;
_journal_coeditor_code SJ2553
_journal_issue 1
_journal_name_full 'Acta Crystallographica Section E'
_journal_page_first o66
_journal_page_last o67
_journal_paper_doi 10.1107/S1600536808039081
_journal_volume 65
_journal_year 2009
_chemical_formula_iupac 'C27 H24 N4 O2, 0.5C2 H6 O'
_chemical_formula_moiety 'C27 H24 N4 O2, 0.5(C2 H6 O)'
_chemical_formula_sum 'C28 H27 N4 O2.5'
_chemical_formula_weight 459.54
_chemical_melting_point 352
_chemical_name_systematic
;
2-phenyl-1H-pyrazol-3(2H)-one ethanol hemisolvate
;
_space_group_IT_number 2
_symmetry_cell_setting triclinic
_symmetry_space_group_name_Hall '-P 1'
_symmetry_space_group_name_H-M 'P -1'
_atom_sites_solution_hydrogens geom
_atom_sites_solution_primary direct
_atom_sites_solution_secondary difmap
_audit_creation_method SHELXL-97
_cell_angle_alpha 101.0740(10)
_cell_angle_beta 93.7230(10)
_cell_angle_gamma 93.5790(10)
_cell_formula_units_Z 4
_cell_length_a 8.3767(2)
_cell_length_b 13.9498(3)
_cell_length_c 20.4797(4)
_cell_measurement_reflns_used 8872
_cell_measurement_temperature 100.00(10)
_cell_measurement_theta_max 31.50
_cell_measurement_theta_min 2.54
_cell_volume 2336.74(9)
_computing_cell_refinement 'APEX2 (Bruker, 2005)'
_computing_data_collection 'APEX2 (Bruker, 2005)'
_computing_data_reduction 'SAINT (Bruker, 2005)'
_computing_molecular_graphics 'SHELXTL (Sheldrick, 2008)'
_computing_publication_material 'SHELXTL (Sheldrick, 2008) and PLATON (Spek, 2003)'
_computing_structure_refinement 'SHELXTL (Sheldrick, 2008)'
_computing_structure_solution 'SHELXTL (Sheldrick, 2008)'
_diffrn_ambient_temperature 100.00(10)
_diffrn_measured_fraction_theta_full 0.989
_diffrn_measured_fraction_theta_max 0.989
_diffrn_measurement_device_type
;
Bruker SMART APEXII CCD area-detector
;
_diffrn_measurement_method '\f and \w'
_diffrn_radiation_monochromator graphite
_diffrn_radiation_source 'fine-focus sealed tube'
_diffrn_radiation_type MoK\a
_diffrn_radiation_wavelength 0.71073
_diffrn_reflns_av_R_equivalents 0.0428
_diffrn_reflns_av_sigmaI/netI 0.0564
_diffrn_reflns_limit_h_max 11
_diffrn_reflns_limit_h_min -11
_diffrn_reflns_limit_k_max 19
_diffrn_reflns_limit_k_min -19
_diffrn_reflns_limit_l_max 28
_diffrn_reflns_limit_l_min -26
_diffrn_reflns_number 41677
_diffrn_reflns_theta_full 29.96
_diffrn_reflns_theta_max 29.96
_diffrn_reflns_theta_min 1.49
_diffrn_standards_number 0
_exptl_absorpt_coefficient_mu 0.085
_exptl_absorpt_correction_T_max 0.9857
_exptl_absorpt_correction_T_min 0.9601
_exptl_absorpt_correction_type multi-scan
_exptl_absorpt_process_details '(<i>SADABS</i>; Bruker, 2005)'
_exptl_crystal_colour yellow
_exptl_crystal_density_diffrn 1.306
_exptl_crystal_density_method 'not measured'
_exptl_crystal_description block
_exptl_crystal_F_000 972
_exptl_crystal_size_max 0.38
_exptl_crystal_size_mid 0.26
_exptl_crystal_size_min 0.17
_refine_diff_density_max 0.397
_refine_diff_density_min -0.427
_refine_ls_extinction_method none
_refine_ls_goodness_of_fit_ref 1.033
_refine_ls_hydrogen_treatment mixed
_refine_ls_matrix_type full
_refine_ls_number_parameters 632
_refine_ls_number_reflns 13462
_refine_ls_number_restraints 42
_refine_ls_restrained_S_all 1.032
_refine_ls_R_factor_all 0.0855
_refine_ls_R_factor_gt 0.0552
_refine_ls_shift/su_max_lt 0.001
_refine_ls_shift/su_mean 0.000
_refine_ls_structure_factor_coef Fsqd
_refine_ls_weighting_details 'calc w=1/[\s^2^(Fo^2^)+(0.0833P)^2^+0.5342P] where P=(Fo^2^+2Fc^2^)/3'
_refine_ls_weighting_scheme calc
_refine_ls_wR_factor_gt 0.1387
_refine_ls_wR_factor_ref 0.1610
_reflns_number_gt 9482
_reflns_number_total 13462
_reflns_threshold_expression I>2\s(I)
_cod_data_source_file sj2553.cif
_cod_data_source_block I
_cod_depositor_comments
;
The following automatic conversions were performed:
'_symmetry_cell_setting' value 'Triclinic' changed to 'triclinic'
according to '/home/saulius/struct/CIF-dictionaries/cif_core.dic'
dictionary named 'cif_core.dic' version 2.4.1 from 2010-06-29.

Automatic conversion script
Id: cif_fix_enum 1527 2010-12-29 10:47:43Z saulius 

The following automatic conversions were performed:

'_symmetry_cell_setting' value 'Triclinic' changed to 'triclinic'
according to /home/saulius/struct/CIF-dictionaries/cif_core.dic
dictionary named 'cif_core.dic' version 2.4.1 from 2010-06-29.

Automatic conversion script
Id: cif_fix_values 1715 2011-07-08 13:25:40Z adriana 
;
_cod_database_code 2220630
_cod_database_fobs_code 2220630

loop_
_symmetry_equiv_pos_as_xyz
'x, y, z'
'-x, -y, -z'

loop_
_atom_site_type_symbol
_atom_site_label
_atom_site_fract_x
_atom_site_fract_y
_atom_site_fract_z
_atom_site_U_iso_or_equiv
_atom_site_adp_type
_atom_site_calc_flag
_atom_site_refinement_flags
_atom_site_occupancy
_atom_site_disorder_assembly
_atom_site_disorder_group
O O1A 0.04693(14) 0.06678(8) 0.31199(5) 0.0191(2) Uani d . 1 . .
O O2A 0.06851(15) 0.10931(9) 0.44047(6) 0.0228(3) Uani d . 1 . .
H H2OA 0.0534 0.0942 0.3997 0.034 Uiso calc R 1 . .
N N1A 0.15609(16) 0.11331(10) 0.22035(6) 0.0160(3) Uani d . 1 . .
N N2A 0.21144(16) 0.20043(10) 0.20320(7) 0.0164(3) Uani d . 1 . .
N N3A 0.30731(16) 0.31761(10) 0.52500(7) 0.0186(3) Uani d . 1 A .
N N4A 0.24860(16) 0.22036(10) 0.51385(7) 0.0173(3) Uani d U 1 . .
C C20A 0.3120(10) 0.1609(6) 0.5553(5) 0.021(2) Uiso d PU 0.542(11) A 1
C C21A 0.3284(6) 0.0608(3) 0.5268(2) 0.0232(10) Uiso d PU 0.542(11) A 1
H H21A 0.2984 0.0369 0.4818 0.028 Uiso calc PR 0.542(11) A 1
C C22A 0.3892(7) -0.0009(3) 0.5663(2) 0.0322(11) Uiso d PU 0.542(11) A 1
H H22A 0.3934 -0.0670 0.5480 0.039 Uiso calc PR 0.542(11) A 1
C C23A 0.4433(7) 0.0336(4) 0.6317(3) 0.0304(13) Uiso d PU 0.542(11) A 1
H H23A 0.4779 -0.0089 0.6586 0.036 Uiso calc PR 0.542(11) A 1
C C24A 0.4451(8) 0.1300(4) 0.6562(3) 0.0352(16) Uiso d PU 0.542(11) A 1
H H24A 0.4884 0.1552 0.6995 0.042 Uiso calc PR 0.542(11) A 1
C C25A 0.3826(7) 0.1931(4) 0.6171(3) 0.0305(16) Uiso d PU 0.542(11) A 1
H H25A 0.3903 0.2600 0.6347 0.037 Uiso calc PR 0.542(11) A 1
C C20C 0.3025(11) 0.1530(7) 0.5557(5) 0.016(2) Uiso d PU 0.458(11) A 2
C C21C 0.2784(8) 0.0544(4) 0.5377(3) 0.0301(13) Uiso d PU 0.458(11) A 2
H H21C 0.2226 0.0262 0.4971 0.036 Uiso calc PR 0.458(11) A 2
C C22C 0.3367(8) -0.0048(3) 0.5795(3) 0.0282(13) Uiso d PU 0.458(11) A 2
H H22C 0.3235 -0.0726 0.5663 0.034 Uiso calc PR 0.458(11) A 2
C C23C 0.4148(7) 0.0373(4) 0.6411(3) 0.0186(11) Uiso d PU 0.458(11) A 2
H H23C 0.4637 -0.0013 0.6676 0.022 Uiso calc PR 0.458(11) A 2
C C24C 0.4187(7) 0.1381(4) 0.6624(3) 0.0146(11) Uiso d PU 0.458(11) A 2
H H24C 0.4645 0.1660 0.7049 0.018 Uiso calc PR 0.458(11) A 2
C C25C 0.3572(7) 0.1980(4) 0.6228(3) 0.0134(12) Uiso d PU 0.458(11) A 2
H H25C 0.3514 0.2646 0.6387 0.016 Uiso calc PR 0.458(11) A 2
C C1A 0.25204(19) -0.05002(12) 0.20784(9) 0.0205(3) Uani d . 1 . .
H H1AA 0.2910 -0.0362 0.2525 0.025 Uiso calc R 1 . .
C C2A 0.2680(2) -0.14120(13) 0.16831(10) 0.0252(4) Uani d . 1 . .
H H2AA 0.3177 -0.1886 0.1868 0.030 Uiso calc R 1 . .
C C3A 0.2111(2) -0.16232(13) 0.10179(9) 0.0247(4) Uani d . 1 . .
H H3AA 0.2225 -0.2235 0.0757 0.030 Uiso calc R 1 . .
C C4A 0.1370(2) -0.09156(13) 0.07439(9) 0.0259(4) Uani d . 1 . .
H H4AA 0.0992 -0.1053 0.0296 0.031 Uiso calc R 1 . .
C C5A 0.1188(2) -0.00035(13) 0.11323(8) 0.0218(3) Uani d . 1 . .
H H5AA 0.0679 0.0467 0.0948 0.026 Uiso calc R 1 . .
C C6A 0.17717(18) 0.02021(12) 0.17991(8) 0.0159(3) Uani d . 1 . .
C C7A 0.09891(18) 0.13337(12) 0.28245(7) 0.0150(3) Uani d . 1 . .
C C8A 0.11043(17) 0.23705(11) 0.30291(7) 0.0142(3) Uani d . 1 . .
C C9A 0.17638(18) 0.27454(12) 0.25245(8) 0.0156(3) Uani d . 1 . .
C C10A 0.04788(18) 0.29225(12) 0.36615(7) 0.0147(3) Uani d . 1 A .
H H10A 0.0638 0.3619 0.3643 0.018 Uiso calc R 1 . .
C C11A -0.13429(18) 0.27032(11) 0.36632(8) 0.0150(3) Uani d . 1 . .
C C12A -0.23042(19) 0.24023(13) 0.30674(8) 0.0200(3) Uani d . 1 . .
H H12A -0.1830 0.2303 0.2664 0.024 Uiso calc R 1 . .
C C13A -0.3961(2) 0.22486(14) 0.30669(9) 0.0242(4) Uani d . 1 . .
H H13A -0.4583 0.2041 0.2666 0.029 Uiso calc R 1 . .
C C14A -0.4685(2) 0.24037(14) 0.36616(9) 0.0253(4) Uani d . 1 . .
H H14A -0.5792 0.2301 0.3663 0.030 Uiso calc R 1 . .
C C15A -0.3747(2) 0.27133(15) 0.42537(9) 0.0258(4) Uani d . 1 . .
H H15A -0.4231 0.2827 0.4654 0.031 Uiso calc R 1 . .
C C16A -0.2086(2) 0.28570(13) 0.42591(8) 0.0209(3) Uani d . 1 . .
H H16A -0.1471 0.3057 0.4663 0.025 Uiso calc R 1 . .
C C17A 0.14073(18) 0.28029(12) 0.42951(7) 0.0153(3) Uani d . 1 . .
C C18A 0.24186(18) 0.35227(12) 0.47389(8) 0.0170(3) Uani d . 1 A .
C C19A 0.14672(19) 0.19775(12) 0.45748(8) 0.0168(3) Uani d . 1 A .
C C26A 0.2124(2) 0.37793(13) 0.24580(9) 0.0249(4) Uani d . 1 . .
H H26A 0.2791 0.3795 0.2096 0.037 Uiso calc R 1 . .
H H26B 0.2673 0.4143 0.2865 0.037 Uiso calc R 1 . .
H H26C 0.1140 0.4067 0.2371 0.037 Uiso calc R 1 . .
C C27A 0.2781(2) 0.45637(13) 0.46862(9) 0.0262(4) Uani d . 1 . .
H H27A 0.3384 0.4908 0.5086 0.039 Uiso calc R 1 A .
H H27B 0.1795 0.4865 0.4629 0.039 Uiso calc R 1 . .
H H27C 0.3397 0.4588 0.4310 0.039 Uiso calc R 1 . .
O O2B 0.93942(14) 0.63369(8) 0.04138(6) 0.0179(2) Uani d . 1 . .
H H2OB 0.9272 0.6440 0.0815 0.027 Uiso calc R 1 . .
O O1B 0.91354(13) 0.66225(8) 0.16426(5) 0.0182(2) Uani d . 1 . .
N N4B 0.90424(15) 0.71344(10) -0.04759(6) 0.0150(3) Uani d . 1 . .
N N3B 0.81223(16) 0.78239(10) -0.06849(7) 0.0170(3) Uani d . 1 . .
N N2B 0.88285(17) 0.89755(11) 0.25148(7) 0.0190(3) Uani d . 1 . .
N N1B 0.94837(16) 0.80809(10) 0.24321(7) 0.0173(3) Uani d . 1 . .
C C1B 1.1437(2) 0.70528(14) 0.28164(9) 0.0243(4) Uani d . 1 . .
H H1BA 1.1468 0.6710 0.2381 0.029 Uiso calc R 1 . .
C C2B 1.2358(2) 0.68007(16) 0.33339(9) 0.0314(4) Uani d . 1 . .
H H2BA 1.3002 0.6278 0.3247 0.038 Uiso calc R 1 . .
C C3B 1.2329(2) 0.73225(17) 0.39840(9) 0.0339(5) Uani d . 1 . .
H H3BA 1.2954 0.7149 0.4329 0.041 Uiso calc R 1 . .
C C4B 1.1377(2) 0.80951(16) 0.41180(9) 0.0306(4) Uani d . 1 . .
H H4BA 1.1367 0.8444 0.4553 0.037 Uiso calc R 1 . .
C C5B 1.0431(2) 0.83566(14) 0.36065(8) 0.0233(4) Uani d . 1 . .
H H5BA 0.9785 0.8877 0.3696 0.028 Uiso calc R 1 . .
C C6B 1.04641(19) 0.78271(13) 0.29578(8) 0.0196(3) Uani d . 1 . .
C C7B 0.87984(18) 0.74959(12) 0.18494(8) 0.0157(3) Uani d . 1 . .
C C8B 0.76814(18) 0.80655(11) 0.15665(7) 0.0147(3) Uani d . 1 . .
C C9B 0.77990(19) 0.89732(12) 0.19769(8) 0.0172(3) Uani d . 1 . .
C C10B 0.65481(18) 0.76875(11) 0.09613(7) 0.0142(3) Uani d . 1 . .
H H10B 0.5828 0.8209 0.0936 0.017 Uiso calc R 1 . .
C C11B 0.54597(17) 0.67919(11) 0.10342(8) 0.0137(3) Uani d . 1 . .
C C12B 0.45406(19) 0.62474(12) 0.04803(8) 0.0186(3) Uani d . 1 . .
H H12B 0.4646 0.6404 0.0063 0.022 Uiso calc R 1 . .
C C13B 0.3471(2) 0.54760(13) 0.05414(9) 0.0227(3) Uani d . 1 . .
H H13B 0.2858 0.5125 0.0167 0.027 Uiso calc R 1 . .
C C14B 0.3314(2) 0.52257(13) 0.11590(9) 0.0217(3) Uani d . 1 . .
H H14B 0.2603 0.4704 0.1199 0.026 Uiso calc R 1 . .
C C15B 0.42219(19) 0.57569(12) 0.17175(8) 0.0190(3) Uani d . 1 . .
H H15B 0.4123 0.5591 0.2132 0.023 Uiso calc R 1 . .
C C16B 0.52806(18) 0.65393(12) 0.16558(8) 0.0163(3) Uani d . 1 . .
H H16B 0.5876 0.6898 0.2032 0.020 Uiso calc R 1 . .
C C17B 0.73824(18) 0.75532(11) 0.03188(8) 0.0142(3) Uani d . 1 . .
C C18B 0.71295(19) 0.80612(12) -0.02041(8) 0.0160(3) Uani d . 1 . .
C C19B 0.86207(18) 0.69663(11) 0.01323(7) 0.0140(3) Uani d . 1 . .
C C20B 1.04430(18) 0.68613(12) -0.08021(7) 0.0154(3) Uani d . 1 . .
C C21B 1.09192(19) 0.59116(12) -0.08653(8) 0.0183(3) Uani d . 1 . .
H H21B 1.0316 0.5441 -0.0701 0.022 Uiso calc R 1 . .
C C22B 1.2306(2) 0.56752(13) -0.11770(8) 0.0216(3) Uani d . 1 . .
H H22B 1.2633 0.5043 -0.1220 0.026 Uiso calc R 1 . .
C C23B 1.3209(2) 0.63729(13) -0.14245(8) 0.0221(3) Uani d . 1 . .
H H23B 1.4139 0.6208 -0.1631 0.027 Uiso calc R 1 . .
C C24B 1.2724(2) 0.73159(13) -0.13640(8) 0.0211(3) Uani d . 1 . .
H H24B 1.3327 0.7783 -0.1531 0.025 Uiso calc R 1 . .
C C25B 1.13422(19) 0.75638(12) -0.10552(8) 0.0190(3) Uani d . 1 . .
H H25B 1.1015 0.8196 -0.1017 0.023 Uiso calc R 1 . .
C C26B 0.7042(2) 0.98896(12) 0.19062(9) 0.0231(4) Uani d . 1 . .
H H26D 0.7049 1.0310 0.2337 0.035 Uiso calc R 1 . .
H H26E 0.5955 0.9730 0.1719 0.035 Uiso calc R 1 . .
H H26F 0.7633 1.0219 0.1617 0.035 Uiso calc R 1 . .
C C27B 0.5924(2) 0.87954(13) -0.02620(9) 0.0232(4) Uani d . 1 . .
H H27D 0.5940 0.8972 -0.0692 0.035 Uiso calc R 1 . .
H H27E 0.6185 0.9369 0.0080 0.035 Uiso calc R 1 . .
H H27F 0.4873 0.8516 -0.0211 0.035 Uiso calc R 1 . .
C C28 0.8096(3) 0.54578(19) 0.31209(13) 0.0480(6) Uani d . 1 . .
H H28A 0.8887 0.5014 0.2970 0.072 Uiso calc R 1 . .
H H28B 0.8553 0.5938 0.3498 0.072 Uiso calc R 1 . .
H H28C 0.7754 0.5780 0.2768 0.072 Uiso calc R 1 . .
C C29 0.6683(3) 0.48982(15) 0.33204(10) 0.0331(4) Uani d . 1 . .
H H29A 0.6245 0.4404 0.2940 0.040 Uiso calc R 1 . .
H H29B 0.7043 0.4563 0.3670 0.040 Uiso calc R 1 . .
O O3 0.54565(15) 0.54997(10) 0.35503(7) 0.0291(3) Uani d . 1 . .
H H3 0.5803 0.5897 0.3886 0.044 Uiso calc R 1 . .
H H2NA 0.208(3) 0.2048(18) 0.1585(13) 0.048(7) Uiso d . 1 . .
H H2NB 0.944(3) 0.9543(17) 0.2753(11) 0.035(6) Uiso d . 1 . .

loop_
_atom_site_aniso_label
_atom_site_aniso_U_11
_atom_site_aniso_U_22
_atom_site_aniso_U_33
_atom_site_aniso_U_12
_atom_site_aniso_U_13
_atom_site_aniso_U_23
O1A 0.0252(6) 0.0155(6) 0.0156(5) -0.0042(5) 0.0035(5) 0.0021(4)
O2A 0.0316(7) 0.0195(6) 0.0155(5) -0.0062(5) -0.0026(5) 0.0028(5)
N1A 0.0195(6) 0.0140(6) 0.0144(6) 0.0000(5) 0.0034(5) 0.0020(5)
N2A 0.0203(6) 0.0152(7) 0.0145(6) 0.0016(5) 0.0046(5) 0.0035(5)
N3A 0.0175(6) 0.0184(7) 0.0180(6) -0.0009(5) -0.0008(5) 0.0005(5)
N4A 0.0181(6) 0.0175(7) 0.0152(6) 0.0011(5) -0.0005(5) 0.0011(5)
C1A 0.0178(7) 0.0225(9) 0.0215(8) 0.0052(7) 0.0031(6) 0.0037(7)
C2A 0.0239(8) 0.0207(9) 0.0336(10) 0.0092(7) 0.0087(7) 0.0073(7)
C3A 0.0228(8) 0.0182(9) 0.0319(9) 0.0005(7) 0.0112(7) -0.0011(7)
C4A 0.0301(9) 0.0243(9) 0.0203(8) 0.0011(8) 0.0024(7) -0.0029(7)
C5A 0.0259(8) 0.0190(8) 0.0202(8) 0.0044(7) 0.0007(7) 0.0028(7)
C6A 0.0150(7) 0.0153(8) 0.0169(7) 0.0017(6) 0.0044(6) 0.0005(6)
C7A 0.0125(6) 0.0186(8) 0.0132(7) 0.0001(6) 0.0007(5) 0.0015(6)
C8A 0.0116(6) 0.0163(8) 0.0140(7) -0.0004(6) 0.0008(5) 0.0018(6)
C9A 0.0145(7) 0.0175(8) 0.0146(7) 0.0018(6) 0.0004(6) 0.0024(6)
C10A 0.0149(7) 0.0146(7) 0.0140(7) 0.0003(6) 0.0023(6) 0.0012(6)
C11A 0.0140(7) 0.0150(7) 0.0163(7) 0.0032(6) 0.0013(6) 0.0029(6)
C12A 0.0173(7) 0.0241(9) 0.0172(7) 0.0036(7) 0.0013(6) -0.0001(6)
C13A 0.0159(7) 0.0292(10) 0.0252(9) 0.0031(7) -0.0030(7) 0.0004(7)
C14A 0.0134(7) 0.0343(10) 0.0304(9) 0.0041(7) 0.0031(7) 0.0103(8)
C15A 0.0172(8) 0.0416(11) 0.0222(8) 0.0082(8) 0.0068(7) 0.0119(8)
C16A 0.0177(7) 0.0298(9) 0.0164(7) 0.0057(7) 0.0024(6) 0.0057(7)
C17A 0.0143(7) 0.0178(8) 0.0127(7) 0.0009(6) 0.0023(6) 0.0003(6)
C18A 0.0144(7) 0.0197(8) 0.0152(7) 0.0006(6) 0.0011(6) -0.0008(6)
C19A 0.0175(7) 0.0182(8) 0.0132(7) -0.0004(6) 0.0017(6) -0.0002(6)
C26A 0.0349(10) 0.0205(9) 0.0203(8) -0.0006(7) 0.0078(7) 0.0051(7)
C27A 0.0297(9) 0.0231(9) 0.0232(8) -0.0042(7) -0.0053(7) 0.0024(7)
O2B 0.0235(6) 0.0172(6) 0.0145(5) 0.0064(5) 0.0033(5) 0.0046(4)
O1B 0.0213(6) 0.0160(6) 0.0165(5) 0.0032(5) -0.0001(4) 0.0013(4)
N4B 0.0165(6) 0.0145(6) 0.0146(6) 0.0041(5) 0.0031(5) 0.0030(5)
N3B 0.0188(6) 0.0170(7) 0.0163(6) 0.0050(5) 0.0023(5) 0.0048(5)
N2B 0.0200(7) 0.0140(7) 0.0202(7) -0.0016(5) 0.0006(6) -0.0026(5)
N1B 0.0176(6) 0.0163(7) 0.0160(6) -0.0006(5) -0.0005(5) -0.0008(5)
C1B 0.0206(8) 0.0336(10) 0.0181(8) 0.0023(7) 0.0009(6) 0.0038(7)
C2B 0.0243(9) 0.0463(12) 0.0251(9) 0.0097(9) 0.0001(7) 0.0089(9)
C3B 0.0262(9) 0.0558(14) 0.0207(9) 0.0038(9) -0.0029(7) 0.0116(9)
C4B 0.0295(9) 0.0453(12) 0.0144(8) -0.0051(9) 0.0007(7) 0.0020(8)
C5B 0.0227(8) 0.0281(9) 0.0172(8) -0.0033(7) 0.0026(7) 0.0010(7)
C6B 0.0158(7) 0.0265(9) 0.0158(7) -0.0043(6) 0.0001(6) 0.0049(7)
C7B 0.0163(7) 0.0164(8) 0.0133(7) -0.0023(6) 0.0025(6) 0.0005(6)
C8B 0.0157(7) 0.0147(7) 0.0130(7) -0.0008(6) 0.0027(6) 0.0009(6)
C9B 0.0157(7) 0.0177(8) 0.0176(7) -0.0009(6) 0.0050(6) 0.0018(6)
C10B 0.0147(7) 0.0141(7) 0.0139(7) 0.0022(6) 0.0024(6) 0.0016(6)
C11B 0.0116(6) 0.0128(7) 0.0164(7) 0.0023(6) 0.0025(5) 0.0010(6)
C12B 0.0198(7) 0.0189(8) 0.0165(7) -0.0008(6) -0.0003(6) 0.0037(6)
C13B 0.0201(8) 0.0226(9) 0.0231(8) -0.0047(7) -0.0045(7) 0.0026(7)
C14B 0.0176(7) 0.0195(9) 0.0282(9) -0.0039(6) 0.0003(7) 0.0072(7)
C15B 0.0184(7) 0.0205(8) 0.0190(8) 0.0022(6) 0.0042(6) 0.0053(6)
C16B 0.0160(7) 0.0168(8) 0.0154(7) 0.0021(6) 0.0020(6) 0.0010(6)
C17B 0.0134(6) 0.0131(7) 0.0158(7) 0.0002(6) 0.0008(6) 0.0025(6)
C18B 0.0165(7) 0.0151(8) 0.0160(7) 0.0007(6) 0.0007(6) 0.0025(6)
C19B 0.0153(7) 0.0124(7) 0.0134(7) -0.0011(6) 0.0011(6) 0.0009(6)
C20B 0.0157(7) 0.0177(8) 0.0120(7) 0.0021(6) 0.0006(6) 0.0009(6)
C21B 0.0193(7) 0.0160(8) 0.0185(7) 0.0009(6) 0.0015(6) 0.0006(6)
C22B 0.0212(8) 0.0220(9) 0.0220(8) 0.0075(7) 0.0036(7) 0.0024(7)
C23B 0.0190(8) 0.0286(9) 0.0186(8) 0.0050(7) 0.0036(6) 0.0024(7)
C24B 0.0192(8) 0.0255(9) 0.0197(8) 0.0007(7) 0.0032(6) 0.0072(7)
C25B 0.0199(7) 0.0174(8) 0.0198(8) 0.0026(6) 0.0017(6) 0.0036(6)
C26B 0.0252(8) 0.0162(8) 0.0262(9) 0.0015(7) 0.0026(7) -0.0006(7)
C27B 0.0229(8) 0.0281(9) 0.0216(8) 0.0107(7) 0.0034(7) 0.0088(7)
C28 0.0409(12) 0.0560(16) 0.0466(13) 0.0062(11) 0.0164(11) 0.0035(12)
C29 0.0431(11) 0.0272(10) 0.0292(10) 0.0105(9) 0.0053(9) 0.0025(8)
O3 0.0254(6) 0.0281(7) 0.0295(7) 0.0029(6) -0.0028(5) -0.0038(6)

loop_
_atom_type_symbol
_atom_type_description
_atom_type_scat_dispersion_real
_atom_type_scat_dispersion_imag
_atom_type_scat_source
C C 0.0033 0.0016 'International Tables Vol C Tables 4.2.6.8 and 6.1.1.4'
H H 0.0000 0.0000 'International Tables Vol C Tables 4.2.6.8 and 6.1.1.4'
N N 0.0061 0.0033 'International Tables Vol C Tables 4.2.6.8 and 6.1.1.4'
O O 0.0106 0.0060 'International Tables Vol C Tables 4.2.6.8 and 6.1.1.4'

loop_
_geom_angle_atom_site_label_1
_geom_angle_atom_site_label_2
_geom_angle_atom_site_label_3
_geom_angle_site_symmetry_1
_geom_angle_site_symmetry_3
_geom_angle
_geom_angle_publ_flag
C19A O2A H2OA . . 109.5 ?
C7A N1A N2A . . 109.22(13) ?
C7A N1A C6A . . 128.56(13) ?
N2A N1A C6A . . 121.86(12) ?
C9A N2A N1A . . 107.11(12) ?
C9A N2A H2NA . . 123.4(15) ?
N1A N2A H2NA . . 119.1(15) ?
C18A N3A N4A . . 104.78(13) ?
C19A N4A N3A . . 110.62(13) ?
C19A N4A C20A . . 131.0(4) ?
N3A N4A C20A . . 118.0(4) ?
C19A N4A C20C . . 126.9(4) ?
N3A N4A C20C . . 122.3(4) ?
C20A N4A C20C . . 4.7(7) ?
C25A C20A N4A . . 125.2(7) ?
C25A C20A C21A . . 115.9(7) ?
N4A C20A C21A . . 118.0(7) ?
C22A C21A C20A . . 119.9(5) ?
C22A C21A H21A . . 120.1 ?
C20A C21A H21A . . 120.1 ?
C23A C22A C21A . . 121.3(4) ?
C23A C22A H22A . . 119.4 ?
C21A C22A H22A . . 119.4 ?
C24A C23A C22A . . 118.5(5) ?
C24A C23A H23A . . 120.7 ?
C22A C23A H23A . . 120.7 ?
C23A C24A C25A . . 120.7(5) ?
C23A C24A H24A . . 119.6 ?
C25A C24A H24A . . 119.6 ?
C20A C25A C24A . . 122.6(6) ?
C20A C25A H25A . . 118.7 ?
C24A C25A H25A . . 118.7 ?
C21C C20C C25C . . 120.5(7) ?
C21C C20C N4A . . 123.6(7) ?
C25C C20C N4A . . 115.0(7) ?
C20C C21C C22C . . 120.2(6) ?
C20C C21C H21C . . 119.9 ?
C22C C21C H21C . . 119.9 ?
C21C C22C C23C . . 119.9(4) ?
C21C C22C H22C . . 120.1 ?
C23C C22C H22C . . 120.1 ?
C22C C23C C24C . . 118.8(4) ?
C22C C23C H23C . . 120.6 ?
C24C C23C H23C . . 120.6 ?
C25C C24C C23C . . 122.1(5) ?
C25C C24C H24C . . 119.0 ?
C23C C24C H24C . . 119.0 ?
C24C C25C C20C . . 116.8(6) ?
C24C C25C H25C . . 121.6 ?
C20C C25C H25C . . 121.6 ?
C6A C1A C2A . . 119.20(16) ?
C6A C1A H1AA . . 120.4 ?
C2A C1A H1AA . . 120.4 ?
C3A C2A C1A . . 120.86(16) ?
C3A C2A H2AA . . 119.6 ?
C1A C2A H2AA . . 119.6 ?
C2A C3A C4A . . 119.44(16) ?
C2A C3A H3AA . . 120.3 ?
C4A C3A H3AA . . 120.3 ?
C3A C4A C5A . . 120.51(17) ?
C3A C4A H4AA . . 119.7 ?
C5A C4A H4AA . . 119.7 ?
C4A C5A C6A . . 119.54(16) ?
C4A C5A H5AA . . 120.2 ?
C6A C5A H5AA . . 120.2 ?
C1A C6A C5A . . 120.44(15) ?
C1A C6A N1A . . 119.82(14) ?
C5A C6A N1A . . 119.71(14) ?
O1A C7A N1A . . 122.85(14) ?
O1A C7A C8A . . 130.41(14) ?
N1A C7A C8A . . 106.74(13) ?
C9A C8A C7A . . 106.64(13) ?
C9A C8A C10A . . 128.32(14) ?
C7A C8A C10A . . 124.87(13) ?
N2A C9A C8A . . 110.07(14) ?
N2A C9A C26A . . 119.53(13) ?
C8A C9A C26A . . 130.39(14) ?
C17A C10A C8A . . 113.93(12) ?
C17A C10A C11A . . 113.52(12) ?
C8A C10A C11A . . 111.00(13) ?
C17A C10A H10A . . 105.9 ?
C8A C10A H10A . . 105.9 ?
C11A C10A H10A . . 105.9 ?
C16A C11A C12A . . 118.28(14) ?
C16A C11A C10A . . 120.60(14) ?
C12A C11A C10A . . 121.01(13) ?
C13A C12A C11A . . 121.06(15) ?
C13A C12A H12A . . 119.5 ?
C11A C12A H12A . . 119.5 ?
C14A C13A C12A . . 120.13(16) ?
C14A C13A H13A . . 119.9 ?
C12A C13A H13A . . 119.9 ?
C15A C14A C13A . . 119.30(15) ?
C15A C14A H14A . . 120.4 ?
C13A C14A H14A . . 120.4 ?
C14A C15A C16A . . 120.93(16) ?
C14A C15A H15A . . 119.5 ?
C16A C15A H15A . . 119.5 ?
C15A C16A C11A . . 120.29(16) ?
C15A C16A H16A . . 119.9 ?
C11A C16A H16A . . 119.9 ?
C19A C17A C18A . . 104.20(14) ?
C19A C17A C10A . . 128.55(15) ?
C18A C17A C10A . . 127.25(14) ?
N3A C18A C17A . . 112.25(14) ?
N3A C18A C27A . . 120.42(15) ?
C17A C18A C27A . . 127.33(15) ?
O2A C19A N4A . . 119.99(14) ?
O2A C19A C17A . . 131.81(15) ?
N4A C19A C17A . . 108.11(14) ?
C9A C26A H26A . . 109.5 ?
C9A C26A H26B . . 109.5 ?
H26A C26A H26B . . 109.5 ?
C9A C26A H26C . . 109.5 ?
H26A C26A H26C . . 109.5 ?
H26B C26A H26C . . 109.5 ?
C18A C27A H27A . . 109.5 ?
C18A C27A H27B . . 109.5 ?
H27A C27A H27B . . 109.5 ?
C18A C27A H27C . . 109.5 ?
H27A C27A H27C . . 109.5 ?
H27B C27A H27C . . 109.5 ?
C19B O2B H2OB . . 109.5 ?
C19B N4B N3B . . 110.75(12) ?
C19B N4B C20B . . 127.71(13) ?
N3B N4B C20B . . 119.94(12) ?
C18B N3B N4B . . 104.91(12) ?
C9B N2B N1B . . 108.23(13) ?
C9B N2B H2NB . . 123.5(13) ?
N1B N2B H2NB . . 119.7(13) ?
C7B N1B N2B . . 108.79(13) ?
C7B N1B C6B . . 129.47(14) ?
N2B N1B C6B . . 120.72(13) ?
C2B C1B C6B . . 118.92(17) ?
C2B C1B H1BA . . 120.5 ?
C6B C1B H1BA . . 120.5 ?
C1B C2B C3B . . 120.51(18) ?
C1B C2B H2BA . . 119.7 ?
C3B C2B H2BA . . 119.7 ?
C4B C3B C2B . . 120.17(18) ?
C4B C3B H3BA . . 119.9 ?
C2B C3B H3BA . . 119.9 ?
C3B C4B C5B . . 120.34(17) ?
C3B C4B H4BA . . 119.8 ?
C5B C4B H4BA . . 119.8 ?
C4B C5B C6B . . 119.04(17) ?
C4B C5B H5BA . . 120.5 ?
C6B C5B H5BA . . 120.5 ?
C1B C6B C5B . . 121.02(16) ?
C1B C6B N1B . . 119.51(15) ?
C5B C6B N1B . . 119.47(15) ?
O1B C7B N1B . . 123.73(14) ?
O1B C7B C8B . . 129.79(15) ?
N1B C7B C8B . . 106.47(13) ?
C9B C8B C7B . . 106.70(14) ?
C9B C8B C10B . . 128.39(14) ?
C7B C8B C10B . . 124.80(14) ?
N2B C9B C8B . . 109.63(14) ?
N2B C9B C26B . . 119.35(15) ?
C8B C9B C26B . . 131.00(15) ?
C8B C10B C17B . . 112.66(12) ?
C8B C10B C11B . . 112.68(12) ?
C17B C10B C11B . . 114.10(13) ?
C8B C10B H10B . . 105.5 ?
C17B C10B H10B . . 105.5 ?
C11B C10B H10B . . 105.5 ?
C12B C11B C16B . . 118.29(14) ?
C12B C11B C10B . . 119.94(13) ?
C16B C11B C10B . . 121.63(14) ?
C13B C12B C11B . . 121.02(15) ?
C13B C12B H12B . . 119.5 ?
C11B C12B H12B . . 119.5 ?
C12B C13B C14B . . 120.23(16) ?
C12B C13B H13B . . 119.9 ?
C14B C13B H13B . . 119.9 ?
C13B C14B C15B . . 119.71(15) ?
C13B C14B H14B . . 120.1 ?
C15B C14B H14B . . 120.1 ?
C14B C15B C16B . . 119.92(15) ?
C14B C15B H15B . . 120.0 ?
C16B C15B H15B . . 120.0 ?
C15B C16B C11B . . 120.82(15) ?
C15B C16B H16B . . 119.6 ?
C11B C16B H16B . . 119.6 ?
C19B C17B C18B . . 104.75(13) ?
C19B C17B C10B . . 128.64(13) ?
C18B C17B C10B . . 126.48(13) ?
N3B C18B C17B . . 112.30(13) ?
N3B C18B C27B . . 120.25(13) ?
C17B C18B C27B . . 127.45(14) ?
O2B C19B N4B . . 119.10(13) ?
O2B C19B C17B . . 133.62(14) ?
N4B C19B C17B . . 107.27(13) ?
C21B C20B C25B . . 120.29(14) ?
C21B C20B N4B . . 120.75(14) ?
C25B C20B N4B . . 118.96(14) ?
C22B C21B C20B . . 119.19(15) ?
C22B C21B H21B . . 120.4 ?
C20B C21B H21B . . 120.4 ?
C23B C22B C21B . . 120.69(16) ?
C23B C22B H22B . . 119.7 ?
C21B C22B H22B . . 119.7 ?
C24B C23B C22B . . 119.87(15) ?
C24B C23B H23B . . 120.1 ?
C22B C23B H23B . . 120.1 ?
C25B C24B C23B . . 120.19(15) ?
C25B C24B H24B . . 119.9 ?
C23B C24B H24B . . 119.9 ?
C24B C25B C20B . . 119.77(15) ?
C24B C25B H25B . . 120.1 ?
C20B C25B H25B . . 120.1 ?
C9B C26B H26D . . 109.5 ?
C9B C26B H26E . . 109.5 ?
H26D C26B H26E . . 109.5 ?
C9B C26B H26F . . 109.5 ?
H26D C26B H26F . . 109.5 ?
H26E C26B H26F . . 109.5 ?
C18B C27B H27D . . 109.5 ?
C18B C27B H27E . . 109.5 ?
H27D C27B H27E . . 109.5 ?
C18B C27B H27F . . 109.5 ?
H27D C27B H27F . . 109.5 ?
H27E C27B H27F . . 109.5 ?
C29 C28 H28A . . 109.5 ?
C29 C28 H28B . . 109.5 ?
H28A C28 H28B . . 109.5 ?
C29 C28 H28C . . 109.5 ?
H28A C28 H28C . . 109.5 ?
H28B C28 H28C . . 109.5 ?
O3 C29 C28 . . 113.16(18) ?
O3 C29 H29A . . 108.9 ?
C28 C29 H29A . . 108.9 ?
O3 C29 H29B . . 108.9 ?
C28 C29 H29B . . 108.9 ?
H29A C29 H29B . . 107.8 ?
C29 O3 H3 . . 109.5 ?

loop_
_geom_bond_atom_site_label_1
_geom_bond_atom_site_label_2
_geom_bond_site_symmetry_2
_geom_bond_distance
_geom_bond_publ_flag
O1A C7A . 1.2720(19) ?
O2A C19A . 1.333(2) ?
O2A H2OA . 0.8200 ?
N1A C7A . 1.3727(19) ?
N1A N2A . 1.3892(18) ?
N1A C6A . 1.428(2) ?
N2A C9A . 1.359(2) ?
N2A H2NA . 0.93(3) ?
N3A C18A . 1.335(2) ?
N3A N4A . 1.3848(19) ?
N4A C19A . 1.363(2) ?
N4A C20A . 1.400(9) ?
N4A C20C . 1.461(10) ?
C20A C25A . 1.344(11) ?
C20A C21A . 1.424(9) ?
C21A C22A . 1.386(5) ?
C21A H21A . 0.9300 ?
C22A C23A . 1.371(6) ?
C22A H22A . 0.9300 ?
C23A C24A . 1.339(8) ?
C23A H23A . 0.9300 ?
C24A C25A . 1.401(8) ?
C24A H24A . 0.9300 ?
C25A H25A . 0.9300 ?
C20C C21C . 1.353(10) ?
C20C C25C . 1.428(11) ?
C21C C22C . 1.386(6) ?
C21C H21C . 0.9300 ?
C22C C23C . 1.387(7) ?
C22C H22C . 0.9300 ?
C23C C24C . 1.388(7) ?
C23C H23C . 0.9300 ?
C24C C25C . 1.372(7) ?
C24C H24C . 0.9300 ?
C25C H25C . 0.9300 ?
C1A C6A . 1.388(2) ?
C1A C2A . 1.390(2) ?
C1A H1AA . 0.9300 ?
C2A C3A . 1.384(3) ?
C2A H2AA . 0.9300 ?
C3A C4A . 1.385(3) ?
C3A H3AA . 0.9300 ?
C4A C5A . 1.388(2) ?
C4A H4AA . 0.9300 ?
C5A C6A . 1.390(2) ?
C5A H5AA . 0.9300 ?
C7A C8A . 1.422(2) ?
C8A C9A . 1.376(2) ?
C8A C10A . 1.517(2) ?
C9A C26A . 1.489(2) ?
C10A C17A . 1.512(2) ?
C10A C11A . 1.538(2) ?
C10A H10A . 0.9800 ?
C11A C16A . 1.392(2) ?
C11A C12A . 1.395(2) ?
C12A C13A . 1.391(2) ?
C12A H12A . 0.9300 ?
C13A C14A . 1.381(2) ?
C13A H13A . 0.9300 ?
C14A C15A . 1.381(3) ?
C14A H14A . 0.9300 ?
C15A C16A . 1.392(2) ?
C15A H15A . 0.9300 ?
C16A H16A . 0.9300 ?
C17A C19A . 1.383(2) ?
C17A C18A . 1.412(2) ?
C18A C27A . 1.491(2) ?
C26A H26A . 0.9600 ?
C26A H26B . 0.9600 ?
C26A H26C . 0.9600 ?
C27A H27A . 0.9600 ?
C27A H27B . 0.9600 ?
C27A H27C . 0.9600 ?
O2B C19B . 1.3191(18) ?
O2B H2OB . 0.8200 ?
O1B C7B . 1.2664(19) ?
N4B C19B . 1.3749(19) ?
N4B N3B . 1.3821(17) ?
N4B C20B . 1.4240(19) ?
N3B C18B . 1.3366(19) ?
N2B C9B . 1.354(2) ?
N2B N1B . 1.3798(19) ?
N2B H2NB . 0.95(2) ?
N1B C7B . 1.378(2) ?
N1B C6B . 1.424(2) ?
C1B C2B . 1.383(2) ?
C1B C6B . 1.391(2) ?
C1B H1BA . 0.9300 ?
C2B C3B . 1.392(3) ?
C2B H2BA . 0.9300 ?
C3B C4B . 1.376(3) ?
C3B H3BA . 0.9300 ?
C4B C5B . 1.391(3) ?
C4B H4BA . 0.9300 ?
C5B C6B . 1.394(2) ?
C5B H5BA . 0.9300 ?
C7B C8B . 1.429(2) ?
C8B C9B . 1.373(2) ?
C8B C10B . 1.500(2) ?
C9B C26B . 1.489(2) ?
C10B C17B . 1.515(2) ?
C10B C11B . 1.537(2) ?
C10B H10B . 0.9800 ?
C11B C12B . 1.392(2) ?
C11B C16B . 1.399(2) ?
C12B C13B . 1.386(2) ?
C12B H12B . 0.9300 ?
C13B C14B . 1.387(2) ?
C13B H13B . 0.9300 ?
C14B C15B . 1.388(2) ?
C14B H14B . 0.9300 ?
C15B C16B . 1.393(2) ?
C15B H15B . 0.9300 ?
C16B H16B . 0.9300 ?
C17B C19B . 1.389(2) ?
C17B C18B . 1.405(2) ?
C18B C27B . 1.498(2) ?
C20B C21B . 1.392(2) ?
C20B C25B . 1.396(2) ?
C21B C22B . 1.389(2) ?
C21B H21B . 0.9300 ?
C22B C23B . 1.387(2) ?
C22B H22B . 0.9300 ?
C23B C24B . 1.386(2) ?
C23B H23B . 0.9300 ?
C24B C25B . 1.386(2) ?
C24B H24B . 0.9300 ?
C25B H25B . 0.9300 ?
C26B H26D . 0.9600 ?
C26B H26E . 0.9600 ?
C26B H26F . 0.9600 ?
C27B H27D . 0.9600 ?
C27B H27E . 0.9600 ?
C27B H27F . 0.9600 ?
C28 C29 . 1.499(3) ?
C28 H28A . 0.9600 ?
C28 H28B . 0.9600 ?
C28 H28C . 0.9600 ?
C29 O3 . 1.414(2) ?
C29 H29A . 0.9700 ?
C29 H29B . 0.9700 ?
O3 H3 . 0.8200 ?

loop_
_geom_hbond_atom_site_label_D
_geom_hbond_atom_site_label_H
_geom_hbond_atom_site_label_A
_geom_hbond_site_symmetry_A
_geom_hbond_distance_DH
_geom_hbond_distance_HA
_geom_hbond_distance_DA
_geom_hbond_angle_DHA
_geom_hbond_publ_flag
O2A H2OA O1A . 0.8200 1.7600 2.5755(16) 173.00 y
O3 H3 N3A 2_666 0.8200 2.1100 2.923(2) 173.00 y
O2B H2OB O1B . 0.8200 1.6800 2.4970(16) 176.00 y
N2A H2NA N3B 2_665 0.93(3) 1.88(3) 2.810(2) 176(2) y
N2B H2NB O1A 1_665 0.95(2) 1.75(2) 2.6922(19) 173(2) y
C1B H1BA O1B . 0.9300 2.3700 2.925(2) 118.00 y
C2B H2BA O3 1_655 0.9300 2.4800 3.313(2) 149.00 y
C21A H21A O2A . 0.9300 2.4100 2.910(5) 114.00 y
C5B H5BA Cg1 2_666 0.9300 2.8900 3.595(3) 134.00 y
C29 H29B Cg2 1_655 0.9700 2.8000 3.492(2) 129.00 y

loop_
_geom_torsion_atom_site_label_1
_geom_torsion_atom_site_label_2
_geom_torsion_atom_site_label_3
_geom_torsion_atom_site_label_4
_geom_torsion_site_symmetry_1
_geom_torsion_site_symmetry_2
_geom_torsion_site_symmetry_3
_geom_torsion_site_symmetry_4
_geom_torsion
_geom_torsion_publ_flag
C7A N1A N2A C9A . . . . -4.81(17) ?
C6A N1A N2A C9A . . . . -178.43(14) ?
C18A N3A N4A C19A . . . . -1.23(16) ?
C18A N3A N4A C20A . . . . 172.3(4) ?
C18A N3A N4A C20C . . . . 174.5(4) ?
C19A N4A C20A C25A . . . . -164.5(5) ?
N3A N4A C20A C25A . . . . 23.5(9) ?
C20C N4A C20A C25A . . . . -133(9) ?
C19A N4A C20A C21A . . . . 26.8(9) ?
N3A N4A C20A C21A . . . . -145.2(5) ?
C20C N4A C20A C21A . . . . 58(9) ?
C25A C20A C21A C22A . . . . 10.8(9) ?
N4A C20A C21A C22A . . . . -179.4(5) ?
C20A C21A C22A C23A . . . . -3.9(7) ?
C21A C22A C23A C24A . . . . -3.9(7) ?
C22A C23A C24A C25A . . . . 4.5(8) ?
N4A C20A C25A C24A . . . . -179.5(6) ?
C21A C20A C25A C24A . . . . -10.5(10) ?
C23A C24A C25A C20A . . . . 3.1(9) ?
C19A N4A C20C C21C . . . . 11.4(10) ?
N3A N4A C20C C21C . . . . -163.6(6) ?
C20A N4A C20C C21C . . . . -139(9) ?
C19A N4A C20C C25C . . . . -157.5(4) ?
N3A N4A C20C C25C . . . . 27.5(8) ?
C20A N4A C20C C25C . . . . 52(9) ?
C25C C20C C21C C22C . . . . -13.2(11) ?
N4A C20C C21C C22C . . . . 178.4(6) ?
C20C C21C C22C C23C . . . . 2.4(9) ?
C21C C22C C23C C24C . . . . 6.4(8) ?
C22C C23C C24C C25C . . . . -4.4(8) ?
C23C C24C C25C C20C . . . . -5.9(8) ?
C21C C20C C25C C24C . . . . 14.9(11) ?
N4A C20C C25C C24C . . . . -175.8(5) ?
C6A C1A C2A C3A . . . . 0.3(3) ?
C1A C2A C3A C4A . . . . -0.1(3) ?
C2A C3A C4A C5A . . . . -0.4(3) ?
C3A C4A C5A C6A . . . . 0.7(3) ?
C2A C1A C6A C5A . . . . 0.0(2) ?
C2A C1A C6A N1A . . . . 178.35(14) ?
C4A C5A C6A C1A . . . . -0.6(2) ?
C4A C5A C6A N1A . . . . -178.87(15) ?
C7A N1A C6A C1A . . . . -47.2(2) ?
N2A N1A C6A C1A . . . . 125.08(16) ?
C7A N1A C6A C5A . . . . 131.11(17) ?
N2A N1A C6A C5A . . . . -56.6(2) ?
N2A N1A C7A O1A . . . . -176.91(14) ?
C6A N1A C7A O1A . . . . -3.8(3) ?
N2A N1A C7A C8A . . . . 3.49(17) ?
C6A N1A C7A C8A . . . . 176.56(14) ?
O1A C7A C8A C9A . . . . 179.56(16) ?
N1A C7A C8A C9A . . . . -0.87(17) ?
O1A C7A C8A C10A . . . . -4.8(3) ?
N1A C7A C8A C10A . . . . 174.72(14) ?
N1A N2A C9A C8A . . . . 4.26(17) ?
N1A N2A C9A C26A . . . . -176.17(14) ?
C7A C8A C9A N2A . . . . -2.12(17) ?
C10A C8A C9A N2A . . . . -177.52(14) ?
C7A C8A C9A C26A . . . . 178.36(17) ?
C10A C8A C9A C26A . . . . 3.0(3) ?
C9A C8A C10A C17A . . . . -115.97(17) ?
C7A C8A C10A C17A . . . . 69.41(19) ?
C9A C8A C10A C11A . . . . 114.39(17) ?
C7A C8A C10A C11A . . . . -60.23(19) ?
C17A C10A C11A C16A . . . . 29.1(2) ?
C8A C10A C11A C16A . . . . 158.99(14) ?
C17A C10A C11A C12A . . . . -154.73(15) ?
C8A C10A C11A C12A . . . . -24.9(2) ?
C16A C11A C12A C13A . . . . -0.7(2) ?
C10A C11A C12A C13A . . . . -176.92(15) ?
C11A C12A C13A C14A . . . . 0.7(3) ?
C12A C13A C14A C15A . . . . 0.1(3) ?
C13A C14A C15A C16A . . . . -0.9(3) ?
C14A C15A C16A C11A . . . . 0.9(3) ?
C12A C11A C16A C15A . . . . -0.1(2) ?
C10A C11A C16A C15A . . . . 176.12(16) ?
C8A C10A C17A C19A . . . . -69.5(2) ?
C11A C10A C17A C19A . . . . 58.8(2) ?
C8A C10A C17A C18A . . . . 110.58(17) ?
C11A C10A C17A C18A . . . . -121.05(16) ?
N4A N3A C18A C17A . . . . 0.32(17) ?
N4A N3A C18A C27A . . . . -179.89(14) ?
C19A C17A C18A N3A . . . . 0.66(17) ?
C10A C17A C18A N3A . . . . -179.42(14) ?
C19A C17A C18A C27A . . . . -179.11(16) ?
C10A C17A C18A C27A . . . . 0.8(3) ?
N3A N4A C19A O2A . . . . -175.35(13) ?
C20A N4A C19A O2A . . . . 12.2(5) ?
C20C N4A C19A O2A . . . . 9.1(5) ?
N3A N4A C19A C17A . . . . 1.69(17) ?
C20A N4A C19A C17A . . . . -170.8(5) ?
C20C N4A C19A C17A . . . . -173.8(5) ?
C18A C17A C19A O2A . . . . 175.16(16) ?
C10A C17A C19A O2A . . . . -4.7(3) ?
C18A C17A C19A N4A . . . . -1.39(16) ?
C10A C17A C19A N4A . . . . 178.70(14) ?
C19B N4B N3B C18B . . . . -0.79(17) ?
C20B N4B N3B C18B . . . . -167.49(14) ?
C9B N2B N1B C7B . . . . -2.77(17) ?
C9B N2B N1B C6B . . . . -172.31(13) ?
C6B C1B C2B C3B . . . . -0.9(3) ?
C1B C2B C3B C4B . . . . 0.1(3) ?
C2B C3B C4B C5B . . . . 0.4(3) ?
C3B C4B C5B C6B . . . . -0.2(3) ?
C2B C1B C6B C5B . . . . 1.2(3) ?
C2B C1B C6B N1B . . . . -178.64(16) ?
C4B C5B C6B C1B . . . . -0.6(3) ?
C4B C5B C6B N1B . . . . 179.18(16) ?
C7B N1B C6B C1B . . . . 29.4(2) ?
N2B N1B C6B C1B . . . . -163.45(15) ?
C7B N1B C6B C5B . . . . -150.41(16) ?
N2B N1B C6B C5B . . . . 16.7(2) ?
N2B N1B C7B O1B . . . . -178.76(14) ?
C6B N1B C7B O1B . . . . -10.4(2) ?
N2B N1B C7B C8B . . . . 0.17(16) ?
C6B N1B C7B C8B . . . . 168.50(14) ?
O1B C7B C8B C9B . . . . -178.72(15) ?
N1B C7B C8B C9B . . . . 2.43(16) ?
O1B C7B C8B C10B . . . . 4.9(2) ?
N1B C7B C8B C10B . . . . -173.96(13) ?
N1B N2B C9B C8B . . . . 4.39(17) ?
N1B N2B C9B C26B . . . . -174.06(13) ?
C7B C8B C9B N2B . . . . -4.22(17) ?
C10B C8B C9B N2B . . . . 171.99(14) ?
C7B C8B C9B C26B . . . . 173.99(16) ?
C10B C8B C9B C26B . . . . -9.8(3) ?
C9B C8B C10B C17B . . . . 109.83(17) ?
C7B C8B C10B C17B . . . . -74.59(18) ?
C9B C8B C10B C11B . . . . -119.33(17) ?
C7B C8B C10B C11B . . . . 56.26(18) ?
C8B C10B C11B C12B . . . . -168.74(13) ?
C17B C10B C11B C12B . . . . -38.62(19) ?
C8B C10B C11B C16B . . . . 15.51(19) ?
C17B C10B C11B C16B . . . . 145.62(14) ?
C16B C11B C12B C13B . . . . 0.2(2) ?
C10B C11B C12B C13B . . . . -175.73(14) ?
C11B C12B C13B C14B . . . . -0.8(3) ?
C12B C13B C14B C15B . . . . 0.6(3) ?
C13B C14B C15B C16B . . . . 0.2(2) ?
C14B C15B C16B C11B . . . . -0.8(2) ?
C12B C11B C16B C15B . . . . 0.6(2) ?
C10B C11B C16B C15B . . . . 176.46(14) ?
C8B C10B C17B C19B . . . . 59.2(2) ?
C11B C10B C17B C19B . . . . -70.9(2) ?
C8B C10B C17B C18B . . . . -115.95(17) ?
C11B C10B C17B C18B . . . . 113.92(17) ?
N4B N3B C18B C17B . . . . 0.58(18) ?
N4B N3B C18B C27B . . . . -179.46(14) ?
C19B C17B C18B N3B . . . . -0.16(19) ?
C10B C17B C18B N3B . . . . 175.94(15) ?
C19B C17B C18B C27B . . . . 179.87(16) ?
C10B C17B C18B C27B . . . . -4.0(3) ?
N3B N4B C19B O2B . . . . -179.02(13) ?
C20B N4B C19B O2B . . . . -13.6(2) ?
N3B N4B C19B C17B . . . . 0.71(18) ?
C20B N4B C19B C17B . . . . 166.11(15) ?
C18B C17B C19B O2B . . . . 179.34(17) ?
C10B C17B C19B O2B . . . . 3.4(3) ?
C18B C17B C19B N4B . . . . -0.33(17) ?
C10B C17B C19B N4B . . . . -176.32(15) ?
C19B N4B C20B C21B . . . . 48.7(2) ?
N3B N4B C20B C21B . . . . -147.13(15) ?
C19B N4B C20B C25B . . . . -130.94(17) ?
N3B N4B C20B C25B . . . . 33.3(2) ?
C25B C20B C21B C22B . . . . 0.6(2) ?
N4B C20B C21B C22B . . . . -178.97(15) ?
C20B C21B C22B C23B . . . . -0.1(3) ?
C21B C22B C23B C24B . . . . -0.3(3) ?
C22B C23B C24B C25B . . . . 0.2(3) ?
C23B C24B C25B C20B . . . . 0.3(3) ?
C21B C20B C25B C24B . . . . -0.7(2) ?
N4B C20B C25B C24B . . . . 178.90(15) ?
